data_7218986
loop_
_publ_author_name
'Peng, Yu-Xin'
'Wang, Na'
'Dai, Yuan'
'Hu, Bin'
'Ma, Bin Bin'
'Huang, Wei'

_publ_section_title
;
 Simultaneous enhancement of fluorescence and solubility by N-alkylation
 and functionalization of 2-(2-thienyl)imidazo[4,5-f][1,10]-phenanthroline
 with heterocyclic bridges
;
_journal_name_full 'RSC Adv.'
_journal_paper_doi 10.1039/C4RA12627K
_journal_year 2014
_chemical_formula_moiety 'C27 H21 Cl3 N4 O S2'
_chemical_formula_sum 'C27 H21 Cl3 N4 O S2'
_chemical_formula_weight 587.95
_chemical_name_systematic
; 
 ? 
;
_space_group_IT_number 14
_symmetry_cell_setting monoclinic
_symmetry_space_group_name_Hall '-P 2ybc'
_symmetry_space_group_name_H-M 'P 1 21/c 1'
_atom_sites_solution_hydrogens geom
_atom_sites_solution_primary direct
_atom_sites_solution_secondary difmap
_audit_creation_method SHELXL-97
_cell_angle_alpha 90.00
_cell_angle_beta 97.610(5)
_cell_angle_gamma 90.00
_cell_formula_units_Z 4
_cell_length_a 5.2878(14)
_cell_length_b 33.975(9)
_cell_length_c 14.927(4)
_cell_measurement_reflns_used 4682
_cell_measurement_temperature 291(2)
_cell_measurement_theta_max 20.356
_cell_measurement_theta_min 2.265
_cell_volume 2658.1(12)
_computing_cell_refinement SMART
_computing_data_collection 'SMART (BRUKER 2000)'
_computing_data_reduction 'SAINT (BRUKER 2000)'
_computing_molecular_graphics SHELXTL
_computing_publication_material SHELXTL
_computing_structure_refinement SHELXTL
_computing_structure_solution 'SHELXTL (BRUKER 2000)'
_diffrn_ambient_temperature 291(2)
_diffrn_measured_fraction_theta_full 1.000
_diffrn_measured_fraction_theta_max 1.000
_diffrn_measurement_device_type 'BRUKER Smart Apex CCD area detector'
_diffrn_measurement_method '\f and \w scans'
_diffrn_radiation_monochromator graphite
_diffrn_radiation_source 'fine-focus sealed tube'
_diffrn_radiation_type MoK\a
_diffrn_radiation_wavelength 0.71073
_diffrn_reflns_av_R_equivalents 0.0631
_diffrn_reflns_av_sigmaI/netI 0.0719
_diffrn_reflns_limit_h_max 6
_diffrn_reflns_limit_h_min -5
_diffrn_reflns_limit_k_max 40
_diffrn_reflns_limit_k_min -40
_diffrn_reflns_limit_l_max 10
_diffrn_reflns_limit_l_min -17
_diffrn_reflns_number 14843
_diffrn_reflns_theta_full 25.00
_diffrn_reflns_theta_max 25.00
_diffrn_reflns_theta_min 1.50
_exptl_absorpt_coefficient_mu 0.532
_exptl_absorpt_correction_T_max 0.9488
_exptl_absorpt_correction_T_min 0.9488
_exptl_absorpt_correction_type multi-scan
_exptl_absorpt_process_details 'SADABS, BRUKER(2000)'
_exptl_crystal_colour yellow
_exptl_crystal_density_diffrn 1.469
_exptl_crystal_density_method 'not measured'
_exptl_crystal_description block
_exptl_crystal_F_000 1208
_exptl_crystal_size_max 0.10
_exptl_crystal_size_mid 0.10
_exptl_crystal_size_min 0.10
_refine_diff_density_max 0.329
_refine_diff_density_min -0.282
_refine_diff_density_rms 0.051
_refine_ls_extinction_method none
_refine_ls_goodness_of_fit_ref 0.972
_refine_ls_hydrogen_treatment constr
_refine_ls_matrix_type full
_refine_ls_number_parameters 335
_refine_ls_number_reflns 4682
_refine_ls_number_restraints 0
_refine_ls_restrained_S_all 0.972
_refine_ls_R_factor_all 0.1198
_refine_ls_R_factor_gt 0.0535
_refine_ls_shift/su_max 0.001
_refine_ls_shift/su_mean 0.000
_refine_ls_structure_factor_coef Fsqd
_refine_ls_weighting_details 'calc w=1/[\s^2^(Fo^2^)+(0.0630P)^2^+0.0000P] where P=(Fo^2^+2Fc^2^)/3'
_refine_ls_weighting_scheme calc
_refine_ls_wR_factor_gt 0.1192
_refine_ls_wR_factor_ref 0.1393
_reflns_number_gt 2511
_reflns_number_total 4682
_reflns_threshold_expression >2sigma(I)
_cod_data_source_file c4ra12627k2.cif
_cod_data_source_block 11
_cod_original_sg_symbol_H-M P21/c
_cod_database_code 7218986

loop_
_symmetry_equiv_pos_as_xyz
'x, y, z'
'-x, y+1/2, -z+1/2'
'-x, -y, -z'
'x, -y-1/2, z-1/2'

loop_
_atom_site_label
_atom_site_type_symbol
_atom_site_fract_x
_atom_site_fract_y
_atom_site_fract_z
_atom_site_U_iso_or_equiv
_atom_site_adp_type
_atom_site_occupancy
_atom_site_symmetry_multiplicity
_atom_site_calc_flag
_atom_site_refinement_flags
C1 C 1.2745(8) 0.28390(11) 0.8700(3) 0.0699(12) Uani 1 1 d .
H1 H 1.3890 0.2633 0.8830 0.084 Uiso 1 1 calc R
C2 C 1.0635(9) 0.27782(11) 0.8050(3) 0.0685(12) Uani 1 1 d .
H2 H 1.0368 0.2535 0.7766 0.082 Uiso 1 1 calc R
C3 C 0.8955(8) 0.30828(10) 0.7836(2) 0.0568(10) Uani 1 1 d .
H3 H 0.7549 0.3048 0.7398 0.068 Uiso 1 1 calc R
C4 C 0.9362(7) 0.34476(10) 0.8279(2) 0.0460(9) Uani 1 1 d .
C5 C 0.7883(7) 0.37982(10) 0.8104(2) 0.0432(9) Uani 1 1 d .
C6 C 0.8491(7) 0.41495(10) 0.8551(2) 0.0438(9) Uani 1 1 d .
C7 C 1.0670(7) 0.41820(10) 0.9231(2) 0.0442(9) Uani 1 1 d .
C8 C 1.1314(7) 0.45300(11) 0.9698(2) 0.0542(10) Uani 1 1 d .
H8 H 1.0314 0.4754 0.9585 0.065 Uiso 1 1 calc R
C9 C 1.3444(8) 0.45364(11) 1.0327(2) 0.0580(11) Uani 1 1 d .
H9 H 1.3934 0.4765 1.0645 0.070 Uiso 1 1 calc R
C10 C 1.4862(8) 0.41911(12) 1.0478(2) 0.0630(12) Uani 1 1 d .
H10 H 1.6306 0.4199 1.0907 0.076 Uiso 1 1 calc R
C11 C 1.2202(7) 0.38465(10) 0.9427(2) 0.0451(9) Uani 1 1 d .
C12 C 1.1568(7) 0.34772(10) 0.8941(2) 0.0479(9) Uani 1 1 d .
C13 C 0.5178(7) 0.42763(11) 0.7625(2) 0.0472(9) Uani 1 1 d .
C14 C 0.4082(7) 0.36030(10) 0.6937(2) 0.0532(10) Uani 1 1 d .
H14A H 0.2337 0.3698 0.6869 0.064 Uiso 1 1 calc R
H14B H 0.4124 0.3353 0.7252 0.064 Uiso 1 1 calc R
C15 C 0.4826(8) 0.35350(11) 0.6014(2) 0.0620(11) Uani 1 1 d .
H15A H 0.6546 0.3430 0.6068 0.074 Uiso 1 1 calc R
H15B H 0.4794 0.3782 0.5688 0.074 Uiso 1 1 calc R
C16 C 0.2944(10) 0.32413(13) 0.5493(3) 0.0906(16) Uani 1 1 d .
H16A H 0.3158 0.2986 0.5785 0.109 Uiso 1 1 calc R
H16B H 0.1215 0.3329 0.5531 0.109 Uiso 1 1 calc R
C17 C 0.3271(12) 0.31960(15) 0.4533(3) 0.123(2) Uani 1 1 d .
H17A H 0.2995 0.3445 0.4232 0.184 Uiso 1 1 calc R
H17B H 0.2061 0.3008 0.4255 0.184 Uiso 1 1 calc R
H17C H 0.4970 0.3106 0.4488 0.184 Uiso 1 1 calc R
C18 C 0.3057(7) 0.44984(10) 0.7143(2) 0.0480(9) Uani 1 1 d .
C19 C 0.1525(8) 0.44339(12) 0.6345(2) 0.0623(11) Uani 1 1 d .
H19 H 0.1686 0.4217 0.5975 0.075 Uiso 1 1 calc R
C20 C -0.0316(8) 0.47296(12) 0.6143(2) 0.0601(11) Uani 1 1 d .
H20 H -0.1513 0.4727 0.5627 0.072 Uiso 1 1 calc R
C21 C -0.0183(7) 0.50184(10) 0.6771(2) 0.0491(10) Uani 1 1 d .
C22 C -0.1850(7) 0.53629(11) 0.6809(2) 0.0479(9) Uani 1 1 d .
C23 C -0.1852(7) 0.56340(11) 0.7464(3) 0.0592(11) Uani 1 1 d .
H23 H -0.0660 0.5637 0.7981 0.071 Uiso 1 1 calc R
C24 C -0.3813(8) 0.59120(12) 0.7296(3) 0.0660(12) Uani 1 1 d .
H24 H -0.4050 0.6120 0.7682 0.079 Uiso 1 1 calc R
C25 C -0.5340(7) 0.58421(11) 0.6497(2) 0.0566(10) Uani 1 1 d .
C26 C -0.7550(8) 0.60637(12) 0.6126(3) 0.0680(12) Uani 1 1 d .
H26 H -0.8038 0.6274 0.6464 0.082 Uiso 1 1 calc R
C27 C 0.2920(9) 0.69181(12) 0.9008(3) 0.0770(13) Uani 1 1 d .
H27 H 0.4113 0.6786 0.9471 0.092 Uiso 1 1 calc R
Cl1 Cl 0.0649(3) 0.65856(5) 0.85453(13) 0.1378(7) Uani 1 1 d .
Cl2 Cl 0.1465(3) 0.73078(4) 0.94998(10) 0.1271(6) Uani 1 1 d .
Cl3 Cl 0.4576(3) 0.70956(6) 0.81645(13) 0.1576(8) Uani 1 1 d .
N1 N 1.3207(6) 0.31745(9) 0.9142(2) 0.0578(9) Uani 1 1 d .
N2 N 1.4312(6) 0.38519(9) 1.00581(19) 0.0545(8) Uani 1 1 d .
N3 N 0.5706(5) 0.38845(8) 0.74995(17) 0.0457(7) Uani 1 1 d .
N4 N 0.6824(5) 0.44437(8) 0.82575(18) 0.0475(8) Uani 1 1 d .
O1 O -0.8820(6) 0.59981(8) 0.5409(2) 0.0834(10) Uani 1 1 d .
S1 S 0.22645(18) 0.49322(3) 0.76325(6) 0.0515(3) Uani 1 1 d .
S2 S -0.4321(2) 0.54381(3) 0.59545(6) 0.0586(3) Uani 1 1 d .

loop_
_atom_site_aniso_label
_atom_site_aniso_U_11
_atom_site_aniso_U_22
_atom_site_aniso_U_33
_atom_site_aniso_U_23
_atom_site_aniso_U_13
_atom_site_aniso_U_12
C1 0.072(3) 0.042(2) 0.091(3) 0.005(2) -0.006(3) 0.005(2)
C2 0.077(3) 0.045(2) 0.080(3) -0.004(2) -0.001(2) -0.007(2)
C3 0.061(3) 0.047(2) 0.059(2) -0.0014(18) -0.0036(19) -0.002(2)
C4 0.047(2) 0.044(2) 0.047(2) -0.0013(17) 0.0047(17) -0.0048(18)
C5 0.040(2) 0.046(2) 0.041(2) -0.0008(16) -0.0016(16) 0.0003(17)
C6 0.042(2) 0.049(2) 0.038(2) 0.0000(16) 0.0009(16) -0.0014(18)
C7 0.046(2) 0.044(2) 0.041(2) -0.0011(16) -0.0012(16) -0.0028(18)
C8 0.062(3) 0.052(2) 0.044(2) -0.0048(17) -0.0092(19) 0.002(2)
C9 0.069(3) 0.052(2) 0.050(2) -0.0074(18) -0.006(2) -0.005(2)
C10 0.066(3) 0.066(3) 0.050(2) -0.003(2) -0.017(2) -0.004(2)
C11 0.048(2) 0.046(2) 0.040(2) 0.0054(16) -0.0009(17) -0.0012(18)
C12 0.048(2) 0.043(2) 0.051(2) 0.0043(17) 0.0017(18) -0.0027(19)
C13 0.044(2) 0.055(2) 0.041(2) 0.0010(17) 0.0009(17) 0.0002(19)
C14 0.046(2) 0.053(2) 0.057(3) -0.0030(18) -0.0046(18) -0.0090(19)
C15 0.073(3) 0.060(3) 0.051(3) -0.0078(18) -0.002(2) -0.001(2)
C16 0.128(5) 0.067(3) 0.070(3) -0.013(2) -0.011(3) -0.012(3)
C17 0.163(6) 0.091(4) 0.103(5) -0.037(3) -0.026(4) 0.002(4)
C18 0.043(2) 0.056(2) 0.043(2) 0.0018(17) -0.0021(17) 0.0009(18)
C19 0.063(3) 0.070(3) 0.049(2) -0.0080(19) -0.011(2) 0.012(2)
C20 0.056(3) 0.072(3) 0.046(2) -0.005(2) -0.0140(19) 0.003(2)
C21 0.045(2) 0.052(2) 0.047(2) 0.0039(18) -0.0052(17) -0.0013(19)
C22 0.040(2) 0.063(2) 0.038(2) 0.0026(18) -0.0020(16) -0.0061(19)
C23 0.057(3) 0.063(3) 0.053(3) -0.002(2) -0.0101(19) 0.005(2)
C24 0.068(3) 0.071(3) 0.055(3) -0.012(2) -0.005(2) 0.006(2)
C25 0.057(3) 0.055(2) 0.055(3) 0.0015(18) -0.002(2) 0.001(2)
C26 0.059(3) 0.071(3) 0.071(3) -0.002(2) -0.003(2) 0.011(2)
C27 0.076(3) 0.069(3) 0.081(3) 0.006(2) -0.010(2) 0.008(2)
Cl1 0.0974(12) 0.1055(11) 0.1926(17) -0.0266(10) -0.0472(11) 0.0034(9)
Cl2 0.1331(14) 0.1192(12) 0.1219(12) -0.0301(9) -0.0093(10) 0.0404(10)
Cl3 0.1035(13) 0.1983(19) 0.1782(18) 0.0747(15) 0.0456(12) 0.0413(13)
N1 0.061(2) 0.0414(19) 0.067(2) 0.0044(15) -0.0055(16) 0.0032(17)
N2 0.053(2) 0.056(2) 0.0502(19) 0.0034(15) -0.0104(15) -0.0022(16)
N3 0.0428(19) 0.0485(19) 0.0440(17) -0.0022(13) -0.0015(13) -0.0024(15)
N4 0.047(2) 0.0472(18) 0.0455(18) -0.0011(14) -0.0039(14) 0.0040(15)
O1 0.073(2) 0.091(2) 0.078(2) -0.0020(16) -0.0222(18) 0.0121(17)
S1 0.0483(6) 0.0561(6) 0.0459(6) 0.0014(4) -0.0093(4) -0.0004(5)
S2 0.0545(7) 0.0666(7) 0.0501(6) -0.0019(5) -0.0101(5) 0.0057(5)

loop_
_atom_type_symbol
_atom_type_description
_atom_type_scat_dispersion_real
_atom_type_scat_dispersion_imag
_atom_type_scat_source
C C 0.0033 0.0016 'International Tables Vol C Tables 4.2.6.8 and 6.1.1.4'
H H 0.0000 0.0000 'International Tables Vol C Tables 4.2.6.8 and 6.1.1.4'
N N 0.0061 0.0033 'International Tables Vol C Tables 4.2.6.8 and 6.1.1.4'
O O 0.0106 0.0060 'International Tables Vol C Tables 4.2.6.8 and 6.1.1.4'
S S 0.1246 0.1234 'International Tables Vol C Tables 4.2.6.8 and 6.1.1.4'
Cl Cl 0.1484 0.1585 'International Tables Vol C Tables 4.2.6.8 and 6.1.1.4'

loop_
_geom_angle_atom_site_label_1
_geom_angle_atom_site_label_2
_geom_angle_atom_site_label_3
_geom_angle
N1 C1 C2 123.6(4)
N1 C1 H1 118.2
C2 C1 H1 118.2
C3 C2 C1 118.9(4)
C3 C2 H2 120.5
C1 C2 H2 120.5
C2 C3 C4 120.0(3)
C2 C3 H3 120.0
C4 C3 H3 120.0
C3 C4 C12 116.5(3)
C3 C4 C5 127.0(3)
C12 C4 C5 116.4(3)
C6 C5 N3 104.4(3)
C6 C5 C4 123.0(3)
N3 C5 C4 132.6(3)
N4 C6 C5 112.2(3)
N4 C6 C7 126.4(3)
C5 C6 C7 121.4(3)
C8 C7 C11 119.2(3)
C8 C7 C6 122.7(3)
C11 C7 C6 118.1(3)
C9 C8 C7 118.8(3)
C9 C8 H8 120.6
C7 C8 H8 120.6
C8 C9 C10 118.3(3)
C8 C9 H9 120.8
C10 C9 H9 120.8
N2 C10 C9 125.1(3)
N2 C10 H10 117.4
C9 C10 H10 117.4
N2 C11 C7 122.0(3)
N2 C11 C12 117.8(3)
C7 C11 C12 120.2(3)
N1 C12 C4 122.7(3)
N1 C12 C11 116.3(3)
C4 C12 C11 121.0(3)
N4 C13 N3 112.7(3)
N4 C13 C18 121.2(3)
N3 C13 C18 126.1(3)
N3 C14 C15 114.8(3)
N3 C14 H14A 108.6
C15 C14 H14A 108.6
N3 C14 H14B 108.6
C15 C14 H14B 108.6
H14A C14 H14B 107.5
C14 C15 C16 109.4(4)
C14 C15 H15A 109.8
C16 C15 H15A 109.8
C14 C15 H15B 109.8
C16 C15 H15B 109.8
H15A C15 H15B 108.2
C17 C16 C15 114.0(4)
C17 C16 H16A 108.8
C15 C16 H16A 108.8
C17 C16 H16B 108.8
C15 C16 H16B 108.8
H16A C16 H16B 107.7
C16 C17 H17A 109.5
C16 C17 H17B 109.5
H17A C17 H17B 109.5
C16 C17 H17C 109.5
H17A C17 H17C 109.5
H17B C17 H17C 109.5
C19 C18 C13 132.4(3)
C19 C18 S1 111.0(3)
C13 C18 S1 116.6(2)
C18 C19 C20 112.7(3)
C18 C19 H19 123.6
C20 C19 H19 123.6
C21 C20 C19 113.6(3)
C21 C20 H20 123.2
C19 C20 H20 123.2
C20 C21 C22 128.9(3)
C20 C21 S1 111.0(3)
C22 C21 S1 120.1(3)
C23 C22 C21 129.2(3)
C23 C22 S2 111.3(3)
C21 C22 S2 119.3(3)
C22 C23 C24 113.9(3)
C22 C23 H23 123.1
C24 C23 H23 123.1
C25 C24 C23 112.1(4)
C25 C24 H24 124.0
C23 C24 H24 124.0
C24 C25 C26 126.9(4)
C24 C25 S2 111.4(3)
C26 C25 S2 121.8(3)
O1 C26 C25 125.0(4)
O1 C26 H26 117.5
C25 C26 H26 117.5
Cl1 C27 Cl3 109.2(3)
Cl1 C27 Cl2 110.1(3)
Cl3 C27 Cl2 109.6(2)
Cl1 C27 H27 109.3
Cl3 C27 H27 109.3
Cl2 C27 H27 109.3
C1 N1 C12 118.3(3)
C10 N2 C11 116.6(3)
C13 N3 C5 106.2(3)
C13 N3 C14 126.3(3)
C5 N3 C14 126.9(3)
C13 N4 C6 104.4(3)
C18 S1 C21 91.71(17)
C25 S2 C22 91.37(18)

loop_
_geom_bond_atom_site_label_1
_geom_bond_atom_site_label_2
_geom_bond_distance
C1 N1 1.324(5)
C1 C2 1.393(5)
C1 H1 0.9300
C2 C3 1.373(5)
C2 H2 0.9300
C3 C4 1.408(5)
C3 H3 0.9300
C4 C12 1.429(5)
C4 C5 1.430(4)
C5 C6 1.384(4)
C5 N3 1.397(4)
C6 N4 1.366(4)
C6 C7 1.436(4)
C7 C8 1.392(4)
C7 C11 1.406(4)
C8 C9 1.367(5)
C8 H8 0.9300
C9 C10 1.395(5)
C9 H9 0.9300
C10 N2 1.326(4)
C10 H10 0.9300
C11 N2 1.362(4)
C11 C12 1.466(5)
C12 N1 1.353(4)
C13 N4 1.325(4)
C13 N3 1.378(4)
C13 C18 1.460(5)
C14 N3 1.472(4)
C14 C15 1.499(5)
C14 H14A 0.9700
C14 H14B 0.9700
C15 C16 1.545(5)
C15 H15A 0.9700
C15 H15B 0.9700
C16 C17 1.474(6)
C16 H16A 0.9700
C16 H16B 0.9700
C17 H17A 0.9600
C17 H17B 0.9600
C17 H17C 0.9600
C18 C19 1.367(4)
C18 S1 1.721(4)
C19 C20 1.404(5)
C19 H19 0.9300
C20 C21 1.352(5)
C20 H20 0.9300
C21 C22 1.471(5)
C21 S1 1.724(3)
C22 C23 1.343(5)
C22 S2 1.720(3)
C23 C24 1.400(5)
C23 H23 0.9300
C24 C25 1.369(5)
C24 H24 0.9300
C25 C26 1.438(5)
C25 S2 1.716(4)
C26 O1 1.206(4)
C26 H26 0.9300
C27 Cl1 1.725(4)
C27 Cl3 1.735(5)
C27 Cl2 1.741(5)
C27 H27 0.9800

loop_
_geom_torsion_atom_site_label_1
_geom_torsion_atom_site_label_2
_geom_torsion_atom_site_label_3
_geom_torsion_atom_site_label_4
_geom_torsion
N1 C1 C2 C3 1.4(7)
C1 C2 C3 C4 -0.8(6)
C2 C3 C4 C12 0.1(6)
C2 C3 C4 C5 176.4(4)
C3 C4 C5 C6 -177.3(4)
C12 C4 C5 C6 -0.9(5)
C3 C4 C5 N3 1.4(7)
C12 C4 C5 N3 177.7(4)
N3 C5 C6 N4 0.0(4)
C4 C5 C6 N4 179.0(3)
N3 C5 C6 C7 -179.3(3)
C4 C5 C6 C7 -0.3(6)
N4 C6 C7 C8 1.5(6)
C5 C6 C7 C8 -179.3(4)
N4 C6 C7 C11 -178.5(3)
C5 C6 C7 C11 0.7(5)
C11 C7 C8 C9 0.9(6)
C6 C7 C8 C9 -179.1(4)
C7 C8 C9 C10 -0.7(6)
C8 C9 C10 N2 0.0(6)
C8 C7 C11 N2 -0.4(6)
C6 C7 C11 N2 179.6(3)
C8 C7 C11 C12 -179.7(3)
C6 C7 C11 C12 0.3(5)
C3 C4 C12 N1 0.0(5)
C5 C4 C12 N1 -176.7(3)
C3 C4 C12 C11 178.6(3)
C5 C4 C12 C11 1.9(5)
N2 C11 C12 N1 -2.3(5)
C7 C11 C12 N1 177.0(3)
N2 C11 C12 C4 179.1(3)
C7 C11 C12 C4 -1.6(5)
N3 C14 C15 C16 -178.9(3)
C14 C15 C16 C17 171.7(4)
N4 C13 C18 C19 161.3(4)
N3 C13 C18 C19 -19.4(7)
N4 C13 C18 S1 -17.6(5)
N3 C13 C18 S1 161.7(3)
C13 C18 C19 C20 179.6(4)
S1 C18 C19 C20 -1.4(5)
C18 C19 C20 C21 0.6(5)
C19 C20 C21 C22 -177.0(4)
C19 C20 C21 S1 0.4(5)
C20 C21 C22 C23 174.3(4)
S1 C21 C22 C23 -2.9(6)
C20 C21 C22 S2 -1.4(6)
S1 C21 C22 S2 -178.7(2)
C21 C22 C23 C24 -176.7(4)
S2 C22 C23 C24 -0.7(5)
C22 C23 C24 C25 0.9(5)
C23 C24 C25 C26 178.7(4)
C23 C24 C25 S2 -0.7(5)
C24 C25 C26 O1 178.3(4)
S2 C25 C26 O1 -2.3(7)
C2 C1 N1 C12 -1.2(7)
C4 C12 N1 C1 0.5(6)
C11 C12 N1 C1 -178.1(4)
C9 C10 N2 C11 0.5(6)
C7 C11 N2 C10 -0.3(5)
C12 C11 N2 C10 179.1(3)
N4 C13 N3 C5 -0.3(4)
C18 C13 N3 C5 -179.6(3)
N4 C13 N3 C14 171.7(3)
C18 C13 N3 C14 -7.6(6)
C6 C5 N3 C13 0.2(4)
C4 C5 N3 C13 -178.6(4)
C6 C5 N3 C14 -171.8(3)
C4 C5 N3 C14 9.4(6)
C15 C14 N3 C13 98.4(4)
C15 C14 N3 C5 -91.1(4)
N3 C13 N4 C6 0.3(4)
C18 C13 N4 C6 179.7(3)
C5 C6 N4 C13 -0.2(4)
C7 C6 N4 C13 179.1(4)
C19 C18 S1 C21 1.4(3)
C13 C18 S1 C21 -179.5(3)
C20 C21 S1 C18 -1.0(3)
C22 C21 S1 C18 176.6(3)
C24 C25 S2 C22 0.3(3)
C26 C25 S2 C22 -179.1(4)
C23 C22 S2 C25 0.2(3)
C21 C22 S2 C25 176.6(3)
